data_2233810
loop_
_publ_author_name
'Li, Hai-Yan'
'Sun, Peng-Peng'
'Li, Bao-Long'

_publ_section_title
;
 Poly[bis(\m-azido-\k^2^<i>N</i>^1^:<i>N</i>^1^)[\m-1,2-bis(imidazol-1-yl)ethane-\k^2^<i>N</i>^3^:<i>N</i>^3'^]cadmium]
;
_journal_coeditor_code GK2436
_journal_issue 3
_journal_name_full 'Acta Crystallographica Section E'
_journal_page_first m253
_journal_page_last m254
_journal_paper_doi 10.1107/S1600536812004370
_journal_volume 68
_journal_year 2012
_chemical_formula_iupac '[Cd (N3)2 (C8 H10 N4)]'
_chemical_formula_moiety 'C8 H10 Cd N10'
_chemical_formula_sum 'C8 H10 Cd N10'
_chemical_formula_weight 358.66
_chemical_name_systematic
;
Poly[bis(\m-azido-\k^2^<i>N</i>^1^:<i>N</i>^1^)[\m-1,2-bis(imidazol-1-
yl)ethane-\k^2^<i>N</i>^3^:<i>N</i>^3'^]cadmium]
;
_space_group_IT_number 14
_symmetry_cell_setting monoclinic
_symmetry_space_group_name_Hall '-P 2ybc'
_symmetry_space_group_name_H-M 'P 1 21/c 1'
_atom_sites_solution_hydrogens geom
_atom_sites_solution_primary direct
_atom_sites_solution_secondary difmap
_cell_angle_alpha 90.00
_cell_angle_beta 90.485(5)
_cell_angle_gamma 90.00
_cell_formula_units_Z 4
_cell_length_a 6.4565(14)
_cell_length_b 18.874(4)
_cell_length_c 10.449(2)
_cell_measurement_reflns_used 4950
_cell_measurement_temperature 153(2)
_cell_measurement_theta_max 25.35
_cell_measurement_theta_min 3.15
_cell_volume 1273.3(5)
_computing_cell_refinement 'CrystalClear (Rigaku, 2000)'
_computing_data_collection 'CrystalClear (Rigaku, 2000)'
_computing_data_reduction 'CrystalClear (Rigaku, 2000)'
_computing_molecular_graphics 'SHELXTL (Sheldrick, 2008)'
_computing_publication_material 'SHELXTL (Sheldrick, 2008)'
_computing_structure_refinement 'SHELXL97 (Sheldrick, 2008)'
_computing_structure_solution 'SHELXS97 (Sheldrick, 2008)'
_diffrn_ambient_temperature 153(2)
_diffrn_measured_fraction_theta_full 0.999
_diffrn_measured_fraction_theta_max 0.999
_diffrn_measurement_device_type 'Rigaku Mercury CCD'
_diffrn_measurement_method \w
_diffrn_radiation_monochromator graphite
_diffrn_radiation_source 'fine-focus sealed tube'
_diffrn_radiation_type MoK\a
_diffrn_radiation_wavelength 0.71070
_diffrn_reflns_av_R_equivalents 0.0292
_diffrn_reflns_av_sigmaI/netI 0.0235
_diffrn_reflns_limit_h_max 7
_diffrn_reflns_limit_h_min -7
_diffrn_reflns_limit_k_max 21
_diffrn_reflns_limit_k_min -22
_diffrn_reflns_limit_l_max 12
_diffrn_reflns_limit_l_min -12
_diffrn_reflns_number 12260
_diffrn_reflns_theta_full 25.34
_diffrn_reflns_theta_max 25.34
_diffrn_reflns_theta_min 3.16
_diffrn_standards_decay_% 0
_diffrn_standards_interval_count 0
_diffrn_standards_interval_time 0
_diffrn_standards_number 0
_exptl_absorpt_coefficient_mu 1.720
_exptl_absorpt_correction_T_max 0.783
_exptl_absorpt_correction_T_min 0.576
_exptl_absorpt_correction_type multi-scan
_exptl_absorpt_process_details '(REQAB; Jacobson, 1998)'
_exptl_crystal_colour colourless
_exptl_crystal_density_diffrn 1.871
_exptl_crystal_density_method 'not measured'
_exptl_crystal_description block
_exptl_crystal_F_000 704
_exptl_crystal_size_max 0.36
_exptl_crystal_size_mid 0.17
_exptl_crystal_size_min 0.15
_refine_diff_density_max 0.682
_refine_diff_density_min -0.390
_refine_ls_extinction_method none
_refine_ls_goodness_of_fit_ref 1.093
_refine_ls_hydrogen_treatment constr
_refine_ls_matrix_type full
_refine_ls_number_parameters 172
_refine_ls_number_reflns 2324
_refine_ls_number_restraints 0
_refine_ls_restrained_S_all 1.093
_refine_ls_R_factor_all 0.0255
_refine_ls_R_factor_gt 0.0227
_refine_ls_shift/su_max 0.000
_refine_ls_shift/su_mean 0.000
_refine_ls_structure_factor_coef Fsqd
_refine_ls_weighting_details 'calc w=1/[\s^2^(Fo^2^)+(0.0271P)^2^+1.0030P] where P=(Fo^2^+2Fc^2^)/3'
_refine_ls_weighting_scheme calc
_refine_ls_wR_factor_gt 0.0545
_refine_ls_wR_factor_ref 0.0559
_reflns_number_gt 2190
_reflns_number_total 2324
_reflns_threshold_expression I>2\s(I)
_cod_data_source_file gk2436.cif
_cod_data_source_block I
_cod_original_cell_volume 1273.2(5)
_cod_original_sg_symbol_H-M 'P 21/c'
_cod_database_code 2233810
_cod_database_fobs_code 2233810

loop_
_symmetry_equiv_pos_as_xyz
'x, y, z'
'-x, y+1/2, -z+1/2'
'-x, -y, -z'
'x, -y-1/2, z-1/2'

loop_
_atom_site_type_symbol
_atom_site_label
_atom_site_fract_x
_atom_site_fract_y
_atom_site_fract_z
_atom_site_U_iso_or_equiv
_atom_site_adp_type
_atom_site_calc_flag
_atom_site_refinement_flags
_atom_site_occupancy
_atom_site_symmetry_multiplicity
Cd Cd1 0.25318(3) 0.538064(9) 0.443664(17) 0.01313(8) Uani d . 1 1
N N1 0.6247(3) 0.60924(12) 0.1163(2) 0.0180(5) Uani d . 1 1
N N2 0.4047(3) 0.56039(12) 0.2487(2) 0.0173(5) Uani d . 1 1
N N3 0.9231(4) 0.75635(12) -0.0341(2) 0.0214(5) Uani d . 1 1
N N4 1.1350(4) 0.84573(12) -0.0646(2) 0.0203(5) Uani d . 1 1
N N5 0.5555(3) 0.57080(12) 0.5537(2) 0.0174(5) Uani d . 1 1
N N6 0.5556(4) 0.61004(12) 0.6435(2) 0.0210(5) Uani d . 1 1
N N7 0.5618(5) 0.64938(15) 0.7285(3) 0.0419(8) Uani d . 1 1
N N8 -0.0515(3) 0.48306(13) 0.3709(2) 0.0194(5) Uani d . 1 1
N N9 -0.0800(3) 0.46469(11) 0.2657(2) 0.0163(5) Uani d . 1 1
N N10 -0.1107(4) 0.44775(15) 0.1588(3) 0.0344(7) Uani d . 1 1
C C1 0.8087(4) 0.64601(16) 0.0693(3) 0.0228(6) Uani d . 1 1
H H1A 0.8769 0.6170 0.0030 0.027 Uiso calc R 1 1
H H1B 0.9085 0.6534 0.1405 0.027 Uiso calc R 1 1
C C2 0.7448(4) 0.71673(15) 0.0134(3) 0.0244(6) Uani d . 1 1
H H2A 0.6452 0.7088 -0.0578 0.029 Uiso calc R 1 1
H H2B 0.6742 0.7450 0.0798 0.029 Uiso calc R 1 1
C C3 0.5867(4) 0.59166(14) 0.2384(3) 0.0182(6) Uani d . 1 1
H H3A 0.6786 0.6005 0.3081 0.022 Uiso calc R 1 1
C C4 0.3236(4) 0.55828(15) 0.1267(3) 0.0212(6) Uani d . 1 1
H H4A 0.1927 0.5388 0.1039 0.025 Uiso calc R 1 1
C C5 0.4581(4) 0.58817(15) 0.0439(3) 0.0223(6) Uani d . 1 1
H H5A 0.4405 0.5934 -0.0460 0.027 Uiso calc R 1 1
C C6 0.9741(4) 0.82267(14) -0.0004(3) 0.0202(6) Uani d . 1 1
H H6A 0.9028 0.8497 0.0621 0.024 Uiso calc R 1 1
C C7 1.1899(5) 0.79080(16) -0.1438(3) 0.0322(8) Uani d . 1 1
H H7A 1.3012 0.7917 -0.2027 0.039 Uiso calc R 1 1
C C8 1.0618(5) 0.73543(17) -0.1252(3) 0.0350(8) Uani d . 1 1
H H8A 1.0667 0.6908 -0.1669 0.042 Uiso calc R 1 1

loop_
_atom_site_aniso_label
_atom_site_aniso_U_11
_atom_site_aniso_U_22
_atom_site_aniso_U_33
_atom_site_aniso_U_12
_atom_site_aniso_U_13
_atom_site_aniso_U_23
Cd1 0.01024(12) 0.01476(13) 0.01442(12) 0.00040(7) 0.00091(8) 0.00122(7)
N1 0.0179(12) 0.0179(12) 0.0184(12) -0.0024(9) 0.0052(10) 0.0028(9)
N2 0.0180(12) 0.0174(11) 0.0164(12) 0.0028(10) 0.0023(10) 0.0012(10)
N3 0.0223(13) 0.0169(12) 0.0251(13) -0.0057(10) 0.0059(11) -0.0022(10)
N4 0.0184(12) 0.0173(12) 0.0252(13) -0.0019(10) 0.0036(10) -0.0013(10)
N5 0.0156(12) 0.0167(12) 0.0199(12) 0.0020(9) -0.0006(10) -0.0020(10)
N6 0.0192(13) 0.0205(13) 0.0233(14) -0.0054(10) 0.0037(10) 0.0033(11)
N7 0.063(2) 0.0351(17) 0.0281(16) -0.0174(15) 0.0124(14) -0.0144(13)
N8 0.0136(12) 0.0269(13) 0.0178(13) -0.0039(10) 0.0006(10) 0.0029(11)
N9 0.0108(11) 0.0136(12) 0.0246(15) -0.0019(8) 0.0031(10) 0.0020(10)
N10 0.0336(16) 0.0459(17) 0.0238(16) -0.0125(13) 0.0015(12) -0.0103(13)
C1 0.0167(14) 0.0288(16) 0.0231(15) -0.0040(12) 0.0042(12) 0.0038(12)
C2 0.0205(15) 0.0215(15) 0.0312(16) -0.0055(12) 0.0040(13) 0.0020(13)
C3 0.0161(14) 0.0204(14) 0.0182(14) 0.0016(11) -0.0005(11) 0.0010(11)
C4 0.0203(15) 0.0209(14) 0.0222(15) -0.0042(12) -0.0011(12) -0.0031(12)
C5 0.0252(16) 0.0241(15) 0.0177(14) -0.0061(12) 0.0001(12) -0.0012(12)
C6 0.0199(15) 0.0161(14) 0.0247(15) -0.0019(11) 0.0056(12) -0.0025(11)
C7 0.0392(19) 0.0233(16) 0.0345(18) -0.0055(14) 0.0204(15) -0.0058(13)
C8 0.049(2) 0.0218(16) 0.0344(18) -0.0084(15) 0.0219(16) -0.0103(14)

loop_
_atom_type_symbol
_atom_type_description
_atom_type_scat_dispersion_real
_atom_type_scat_dispersion_imag
_atom_type_scat_source
C C 0.0033 0.0016 'International Tables Vol C Tables 4.2.6.8 and 6.1.1.4'
H H 0.0000 0.0000 'International Tables Vol C Tables 4.2.6.8 and 6.1.1.4'
Cd Cd -0.8075 1.2024 'International Tables Vol C Tables 4.2.6.8 and 6.1.1.4'
N N 0.0061 0.0033 'International Tables Vol C Tables 4.2.6.8 and 6.1.1.4'

loop_
_geom_angle_atom_site_label_1
_geom_angle_atom_site_label_2
_geom_angle_atom_site_label_3
_geom_angle_site_symmetry_1
_geom_angle_site_symmetry_3
_geom_angle
_geom_angle_publ_flag
N2 Cd1 N4 . 4_476 86.36(8) ?
N2 Cd1 N5 . . 91.57(8) yes
N4 Cd1 N5 4_476 . 92.36(8) ?
N2 Cd1 N8 . . 98.95(8) ?
N4 Cd1 N8 4_476 . 97.56(8) ?
N5 Cd1 N8 . . 165.94(8) ?
N2 Cd1 N8 . 3_566 171.89(8) ?
N4 Cd1 N8 4_476 3_566 90.38(8) ?
N5 Cd1 N8 . 3_566 95.98(8) ?
N8 Cd1 N8 . 3_566 74.11(9) ?
N2 Cd1 N5 . 3_666 86.80(8) ?
N4 Cd1 N5 4_476 3_666 168.07(8) ?
N5 Cd1 N5 . 3_666 78.07(8) ?
N8 Cd1 N5 . 3_666 93.15(8) ?
N8 Cd1 N5 3_566 3_666 97.62(8) ?
C3 N1 C5 . . 107.7(2) ?
C3 N1 C1 . . 126.2(2) ?
C5 N1 C1 . . 126.1(2) ?
C3 N2 C4 . . 105.6(2) ?
C3 N2 Cd1 . . 122.58(18) ?
C4 N2 Cd1 . . 130.74(18) ?
C6 N3 C8 . . 106.9(2) ?
C6 N3 C2 . . 125.5(2) ?
C8 N3 C2 . . 127.5(2) ?
C6 N4 C7 . . 105.4(2) ?
C6 N4 Cd1 . 4_675 123.63(18) ?
C7 N4 Cd1 . 4_675 130.37(19) ?
N6 N5 Cd1 . . 122.96(18) ?
N6 N5 Cd1 . 3_666 121.70(18) ?
Cd1 N5 Cd1 . 3_666 101.93(8) ?
N7 N6 N5 . . 177.5(3) ?
N9 N8 Cd1 . . 124.23(19) ?
N9 N8 Cd1 . 3_566 129.46(19) ?
Cd1 N8 Cd1 . 3_566 105.89(9) ?
N8 N9 N10 . . 178.4(3) ?
N1 C1 C2 . . 109.1(2) ?
N1 C1 H1A . . 109.9 ?
C2 C1 H1A . . 109.9 ?
N1 C1 H1B . . 109.9 ?
C2 C1 H1B . . 109.9 ?
H1A C1 H1B . . 108.3 ?
N3 C2 C1 . . 111.7(2) ?
N3 C2 H2A . . 109.3 ?
C1 C2 H2A . . 109.3 ?
N3 C2 H2B . . 109.3 ?
C1 C2 H2B . . 109.3 ?
H2A C2 H2B . . 107.9 ?
N2 C3 N1 . . 111.0(2) ?
N2 C3 H3A . . 124.5 ?
N1 C3 H3A . . 124.5 ?
C5 C4 N2 . . 109.8(2) ?
C5 C4 H4A . . 125.1 ?
N2 C4 H4A . . 125.1 ?
C4 C5 N1 . . 105.8(2) ?
C4 C5 H5A . . 127.1 ?
N1 C5 H5A . . 127.1 ?
N4 C6 N3 . . 111.6(2) ?
N4 C6 H6A . . 124.2 ?
N3 C6 H6A . . 124.2 ?
C8 C7 N4 . . 109.6(3) ?
C8 C7 H7A . . 125.2 ?
N4 C7 H7A . . 125.2 ?
C7 C8 N3 . . 106.4(3) ?
C7 C8 H8A . . 126.8 ?
N3 C8 H8A . . 126.8 ?

loop_
_geom_bond_atom_site_label_1
_geom_bond_atom_site_label_2
_geom_bond_site_symmetry_2
_geom_bond_distance
_geom_bond_publ_flag
Cd1 N2 . 2.306(2) y
Cd1 N4 4_476 2.324(2) y
Cd1 N5 . 2.340(2) y
Cd1 N8 . 2.345(2) y
Cd1 N8 3_566 2.377(2) y
Cd1 N5 3_666 2.397(2) y
N1 C3 . 1.343(3) ?
N1 C5 . 1.369(4) ?
N1 C1 . 1.464(4) ?
N2 C3 . 1.320(4) ?
N2 C4 . 1.375(4) ?
N3 C6 . 1.341(3) ?
N3 C8 . 1.370(4) ?
N3 C2 . 1.463(4) ?
N4 C6 . 1.316(4) ?
N4 C7 . 1.375(4) ?
N4 Cd1 4_675 2.324(2) ?
N5 N6 . 1.195(3) ?
N5 Cd1 3_666 2.397(2) ?
N6 N7 . 1.158(3) ?
N8 N9 . 1.166(3) ?
N8 Cd1 3_566 2.377(2) ?
N9 N10 . 1.177(4) ?
C1 C2 . 1.513(4) ?
C1 H1A . 0.9900 ?
C1 H1B . 0.9900 ?
C2 H2A . 0.9900 ?
C2 H2B . 0.9900 ?
C3 H3A . 0.9500 ?
C4 C5 . 1.355(4) ?
C4 H4A . 0.9500 ?
C5 H5A . 0.9500 ?
C6 H6A . 0.9500 ?
C7 C8 . 1.348(4) ?
C7 H7A . 0.9500 ?
C8 H8A . 0.9500 ?

loop_
_geom_torsion_atom_site_label_1
_geom_torsion_atom_site_label_2
_geom_torsion_atom_site_label_3
_geom_torsion_atom_site_label_4
_geom_torsion_site_symmetry_1
_geom_torsion
C3 N1 C1 C2 . -116.5(3)
C5 N1 C1 C2 . 61.8(4)
C6 N3 C2 C1 . -125.8(3)
C8 N3 C2 C1 . 58.2(4)
N1 C1 C2 N3 . 179.4(2)
C4 N2 C3 N1 . -0.1(3)
Cd1 N2 C3 N1 . -169.59(17)
C5 N1 C3 N2 . 0.0(3)
C1 N1 C3 N2 . 178.6(2)
C3 N2 C4 C5 . 0.2(3)
Cd1 N2 C4 C5 . 168.5(2)
N2 C4 C5 N1 . -0.2(3)
C3 N1 C5 C4 . 0.1(3)
C1 N1 C5 C4 . -178.4(3)
C7 N4 C6 N3 . -0.1(3)
Cd1 N4 C6 N3 4_675 172.20(18)
C8 N3 C6 N4 . 0.5(3)
C2 N3 C6 N4 . -176.2(3)
C6 N4 C7 C8 . -0.5(4)
Cd1 N4 C7 C8 4_675 -172.0(2)
N4 C7 C8 N3 . 0.8(4)
C6 N3 C8 C7 . -0.8(4)
C2 N3 C8 C7 . 175.9(3)
